data_4029376
loop_
_publ_author_name
'Shimizu, Tomoaki'
'Koya, Shunsuke'
'Yamasaki, Ryu'
'Mutoh, Yuichiro'
'Azumaya, Isao'
'Katagiri, Kosuke'
'Saito, Shinichi'

_publ_section_title
;
 Acid-Mediated Ring-Expansion Reaction of N-Aryl-2-vinylazetidines:
 Synthesis and Unanticipated Reactivity of Tetrahydrobenzazocines.
;
_journal_issue 10
_journal_name_full 'The Journal of organic chemistry'
_journal_page_first 4367
_journal_page_last 4377
_journal_paper_doi 10.1021/jo500249c
_journal_volume 79
_journal_year 2014
_chemical_formula_sum 'C13 H17 N O2'
_chemical_formula_weight 219.28
_chemical_name_systematic
; 
 ? 
;
_space_group_IT_number 29
_symmetry_cell_setting orthorhombic
_symmetry_space_group_name_Hall 'P 2c -2ac'
_symmetry_space_group_name_H-M 'P c a 21'
_atom_sites_solution_hydrogens geom
_atom_sites_solution_primary direct
_atom_sites_solution_secondary difmap
_audit_creation_method SHELXL-97
_cell_angle_alpha 90.00
_cell_angle_beta 90.00
_cell_angle_gamma 90.00
_cell_formula_units_Z 4
_cell_length_a 19.234(2)
_cell_length_b 5.6695(7)
_cell_length_c 10.7313(13)
_cell_measurement_reflns_used 3112
_cell_measurement_temperature 120
_cell_measurement_theta_max 26.92
_cell_measurement_theta_min 2.84
_cell_volume 1170.2(2)
_computing_cell_refinement 'APEX2 (Bruker AXS, 2006)'
_computing_data_collection 'APEX2 (Bruker AXS, 2006)'
_computing_data_reduction 'SAINT (Bruker AXS, 2004)'
_computing_molecular_graphics 'XSHEL (Bruker AXS,2002)'
_computing_publication_material 'XCIF (Bruker AXS, 2001)'
_computing_structure_refinement 'SHELXL-97 (Sheldrick, 1997)'
_computing_structure_solution 'SHELXS-97 (Sheldrick, 1997)'
_diffrn_ambient_temperature 120
_diffrn_detector_area_resol_mean 8.333
_diffrn_measured_fraction_theta_full 0.996
_diffrn_measured_fraction_theta_max 0.936
_diffrn_measurement_device_type 'Bruker APEXII CCD area detector'
_diffrn_measurement_method 'phi and omega scans'
_diffrn_radiation_monochromator graphite
_diffrn_radiation_source 'sealed tube'
_diffrn_radiation_type MoK\a
_diffrn_radiation_wavelength 0.71073
_diffrn_reflns_av_R_equivalents 0.0178
_diffrn_reflns_av_sigmaI/netI 0.0197
_diffrn_reflns_limit_h_max 24
_diffrn_reflns_limit_h_min -24
_diffrn_reflns_limit_k_max 7
_diffrn_reflns_limit_k_min -6
_diffrn_reflns_limit_l_max 9
_diffrn_reflns_limit_l_min -13
_diffrn_reflns_number 5360
_diffrn_reflns_theta_full 25.50
_diffrn_reflns_theta_max 27.24
_diffrn_reflns_theta_min 2.12
_exptl_absorpt_coefficient_mu 0.084
_exptl_absorpt_correction_T_max 0.9835
_exptl_absorpt_correction_T_min 0.9673
_exptl_absorpt_correction_type empirical
_exptl_absorpt_process_details
;
SADABS Sheldrick 1996
;
_exptl_crystal_colour colorless
_exptl_crystal_density_diffrn 1.245
_exptl_crystal_density_method 'not measured'
_exptl_crystal_description prismatic
_exptl_crystal_F_000 472
_exptl_crystal_size_max 0.40
_exptl_crystal_size_mid 0.30
_exptl_crystal_size_min 0.20
_refine_diff_density_max 0.118
_refine_diff_density_min -0.176
_refine_diff_density_rms 0.038
_refine_ls_abs_structure_details 'Flack H D (1983), Acta Cryst. A39, 876-881'
_refine_ls_abs_structure_Flack -0.3(9)
_refine_ls_extinction_method none
_refine_ls_goodness_of_fit_ref 1.058
_refine_ls_hydrogen_treatment mixed
_refine_ls_matrix_type full
_refine_ls_number_parameters 151
_refine_ls_number_reflns 1941
_refine_ls_number_restraints 1
_refine_ls_restrained_S_all 1.057
_refine_ls_R_factor_all 0.0291
_refine_ls_R_factor_gt 0.0277
_refine_ls_shift/su_max 0.000
_refine_ls_shift/su_mean 0.000
_refine_ls_structure_factor_coef Fsqd
_refine_ls_weighting_details 'calc w=1/[\s^2^(Fo^2^)+(0.0393P)^2^+0.1323P] where P=(Fo^2^+2Fc^2^)/3'
_refine_ls_weighting_scheme calc
_refine_ls_wR_factor_gt 0.0692
_refine_ls_wR_factor_ref 0.0703
_reflns_number_gt 1860
_reflns_number_total 1941
_reflns_threshold_expression >2sigma(I)
_cod_data_source_file jo500249c_si_001.cif
_cod_data_source_block compound_2b
_cod_depositor_comments
;
The following automatic conversions were performed:

'_symmetry_cell_setting' value 'Orthorhombic' changed to
'orthorhombic' according to
/usr/data/users/saulius/crontab/automatic-downloads/rss-feeds/ACS/lib/dictionaries/cif_core.dic
dictionary named 'cif_core.dic' version 2.4.2 from 2011-04-26.

Automatic conversion script
Id: cif_fix_values 2281 2013-09-26 08:29:07Z andrius 

 Adding full bibliography for 4029376--4029377.cif.
;
_cod_original_sg_symbol_H-M 'Pca2(1) '
_cod_database_code 4029376

loop_
_symmetry_equiv_pos_as_xyz
'x, y, z'
'-x, -y, z+1/2'
'x+1/2, -y, z'
'-x+1/2, y, z+1/2'

loop_
_atom_site_label
_atom_site_type_symbol
_atom_site_fract_x
_atom_site_fract_y
_atom_site_fract_z
_atom_site_U_iso_or_equiv
_atom_site_adp_type
_atom_site_occupancy
_atom_site_symmetry_multiplicity
_atom_site_calc_flag
_atom_site_refinement_flags
O1 O 0.25889(5) 0.24218(15) -0.09989(10) 0.0280(2) Uani 1 1 d .
O2 O 0.32414(5) 0.54281(18) -0.23643(10) 0.0299(2) Uani 1 1 d .
N1 N 0.35358(6) 0.5874(2) 0.28191(11) 0.0284(3) Uani 1 1 d .
C10 C 0.30786(6) 0.4071(2) 0.09158(13) 0.0226(3) Uani 1 1 d .
H10 H 0.2841 0.2949 0.1417 0.027 Uiso 1 1 calc R
C11 C 0.35045(6) 0.5780(2) 0.14919(13) 0.0220(3) Uani 1 1 d .
C9 C 0.30009(6) 0.3999(2) -0.03561(14) 0.0224(3) Uani 1 1 d .
C6 C 0.38480(6) 0.7436(2) 0.07527(13) 0.0232(3) Uani 1 1 d .
C8 C 0.33570(6) 0.5643(2) -0.11109(13) 0.0233(3) Uani 1 1 d .
C7 C 0.37775(7) 0.7310(2) -0.05445(14) 0.0249(3) Uani 1 1 d .
H7 H 0.4025 0.8399 -0.1050 0.030 Uiso 1 1 calc R
C4 C 0.50039(7) 0.8634(2) 0.16444(14) 0.0282(3) Uani 1 1 d .
H4 H 0.5353 0.8910 0.1036 0.034 Uiso 1 1 calc R
C5 C 0.42696(7) 0.9383(2) 0.13458(15) 0.0272(3) Uani 1 1 d .
H5A H 0.4284 1.0752 0.0774 0.033 Uiso 1 1 calc R
H5B H 0.4037 0.9894 0.2123 0.033 Uiso 1 1 calc R
C13 C 0.22193(7) 0.0725(2) -0.02657(15) 0.0291(3) Uani 1 1 d .
H13A H 0.2551 -0.0214 0.0219 0.044 Uiso 1 1 calc R
H13B H 0.1952 -0.0315 -0.0816 0.044 Uiso 1 1 calc R
H13C H 0.1902 0.1544 0.0302 0.044 Uiso 1 1 calc R
C1 C 0.41748(8) 0.5055(2) 0.34494(14) 0.0306(3) Uani 1 1 d .
H1A H 0.4403 0.3866 0.2912 0.037 Uiso 1 1 calc R
H1B H 0.4041 0.4258 0.4234 0.037 Uiso 1 1 calc R
C2 C 0.47081(8) 0.7001(3) 0.37580(15) 0.0328(3) Uani 1 1 d .
H2A H 0.4453 0.8441 0.4010 0.039 Uiso 1 1 calc R
H2B H 0.4990 0.6482 0.4480 0.039 Uiso 1 1 calc R
C3 C 0.51907(7) 0.7617(2) 0.27043(16) 0.0312(3) Uani 1 1 d .
H3 H 0.5669 0.7245 0.2807 0.037 Uiso 1 1 calc R
C12 C 0.35567(8) 0.7177(3) -0.31413(16) 0.0385(4) Uani 1 1 d .
H12A H 0.3406 0.8748 -0.2873 0.058 Uiso 1 1 calc R
H12B H 0.3416 0.6920 -0.4009 0.058 Uiso 1 1 calc R
H12C H 0.4064 0.7061 -0.3075 0.058 Uiso 1 1 calc R
H1 H 0.3177(11) 0.498(3) 0.313(2) 0.051(6) Uiso 1 1 d .

loop_
_atom_site_aniso_label
_atom_site_aniso_U_11
_atom_site_aniso_U_22
_atom_site_aniso_U_33
_atom_site_aniso_U_23
_atom_site_aniso_U_13
_atom_site_aniso_U_12
O1 0.0274(5) 0.0277(5) 0.0288(6) 0.0026(4) -0.0049(4) -0.0078(4)
O2 0.0284(5) 0.0362(6) 0.0251(5) 0.0065(4) -0.0035(4) -0.0063(4)
N1 0.0272(6) 0.0327(6) 0.0254(7) -0.0029(5) 0.0044(5) -0.0048(5)
C10 0.0192(6) 0.0223(7) 0.0265(7) 0.0026(5) 0.0021(5) 0.0007(5)
C11 0.0187(6) 0.0222(7) 0.0251(7) -0.0019(5) 0.0024(5) 0.0023(5)
C9 0.0171(6) 0.0201(6) 0.0300(8) -0.0001(5) -0.0024(5) 0.0011(4)
C6 0.0182(6) 0.0206(7) 0.0309(8) 0.0004(5) -0.0013(5) 0.0016(5)
C8 0.0184(6) 0.0272(7) 0.0243(8) 0.0034(5) -0.0013(5) 0.0018(5)
C7 0.0192(6) 0.0249(7) 0.0306(8) 0.0077(5) -0.0001(5) -0.0013(5)
C4 0.0243(6) 0.0254(6) 0.0349(9) -0.0035(6) -0.0007(6) -0.0073(5)
C5 0.0278(7) 0.0205(6) 0.0333(8) 0.0003(5) -0.0028(6) -0.0024(5)
C13 0.0262(6) 0.0246(7) 0.0366(8) 0.0025(6) -0.0027(6) -0.0063(5)
C1 0.0387(8) 0.0292(7) 0.0238(8) -0.0008(6) -0.0030(6) -0.0060(6)
C2 0.0376(7) 0.0310(7) 0.0299(8) -0.0037(6) -0.0087(6) -0.0037(6)
C3 0.0270(7) 0.0277(7) 0.0389(9) -0.0048(6) -0.0064(6) -0.0022(5)
C12 0.0472(9) 0.0400(9) 0.0284(8) 0.0118(7) -0.0058(7) -0.0074(7)

loop_
_atom_type_symbol
_atom_type_description
_atom_type_scat_dispersion_real
_atom_type_scat_dispersion_imag
_atom_type_scat_source
C C 0.0033 0.0016 'International Tables Vol C Tables 4.2.6.8 and 6.1.1.4'
H H 0.0000 0.0000 'International Tables Vol C Tables 4.2.6.8 and 6.1.1.4'
N N 0.0061 0.0033 'International Tables Vol C Tables 4.2.6.8 and 6.1.1.4'
O O 0.0106 0.0060 'International Tables Vol C Tables 4.2.6.8 and 6.1.1.4'

loop_
_geom_angle_atom_site_label_1
_geom_angle_atom_site_label_2
_geom_angle_atom_site_label_3
_geom_angle
C9 O1 C13 116.48(11)
C8 O2 C12 116.24(11)
C11 N1 C1 118.71(11)
C11 N1 H1 108.1(13)
C1 N1 H1 106.6(12)
C9 C10 C11 121.23(12)
C9 C10 H10 119.4
C11 C10 H10 119.4
C6 C11 C10 119.20(12)
C6 C11 N1 121.48(12)
C10 C11 N1 119.18(12)
C10 C9 O1 125.34(12)
C10 C9 C8 119.86(12)
O1 C9 C8 114.81(12)
C11 C6 C7 118.99(12)
C11 C6 C5 120.43(13)
C7 C6 C5 120.56(12)
O2 C8 C7 125.96(12)
O2 C8 C9 115.22(12)
C7 C8 C9 118.81(12)
C8 C7 C6 121.87(12)
C8 C7 H7 119.1
C6 C7 H7 119.1
C3 C4 C5 123.95(14)
C3 C4 H4 118.0
C5 C4 H4 118.0
C4 C5 C6 112.74(11)
C4 C5 H5A 109.0
C6 C5 H5A 109.0
C4 C5 H5B 109.0
C6 C5 H5B 109.0
H5A C5 H5B 107.8
O1 C13 H13A 109.5
O1 C13 H13B 109.5
H13A C13 H13B 109.5
O1 C13 H13C 109.5
H13A C13 H13C 109.5
H13B C13 H13C 109.5
N1 C1 C2 115.25(11)
N1 C1 H1A 108.5
C2 C1 H1A 108.5
N1 C1 H1B 108.5
C2 C1 H1B 108.5
H1A C1 H1B 107.5
C3 C2 C1 114.52(13)
C3 C2 H2A 108.6
C1 C2 H2A 108.6
C3 C2 H2B 108.6
C1 C2 H2B 108.6
H2A C2 H2B 107.6
C4 C3 C2 125.38(13)
C4 C3 H3 117.3
C2 C3 H3 117.3
O2 C12 H12A 109.5
O2 C12 H12B 109.5
H12A C12 H12B 109.5
O2 C12 H12C 109.5
H12A C12 H12C 109.5
H12B C12 H12C 109.5

loop_
_geom_bond_atom_site_label_1
_geom_bond_atom_site_label_2
_geom_bond_distance
O1 C9 1.3797(15)
O1 C13 1.4317(16)
O2 C8 1.3688(18)
O2 C12 1.4305(18)
N1 C11 1.4266(19)
N1 C1 1.4778(19)
N1 H1 0.92(2)
C10 C9 1.3737(19)
C10 C11 1.4115(18)
C10 H10 0.9500
C11 C6 1.3956(17)
C9 C8 1.4121(18)
C6 C7 1.400(2)
C6 C5 1.5101(18)
C8 C7 1.3843(19)
C7 H7 0.9500
C4 C3 1.325(2)
C4 C5 1.5091(18)
C4 H4 0.9500
C5 H5A 0.9900
C5 H5B 0.9900
C13 H13A 0.9800
C13 H13B 0.9800
C13 H13C 0.9800
C1 C2 1.5423(19)
C1 H1A 0.9900
C1 H1B 0.9900
C2 C3 1.504(2)
C2 H2A 0.9900
C2 H2B 0.9900
C3 H3 0.9500
C12 H12A 0.9800
C12 H12B 0.9800
C12 H12C 0.9800
